data_4327645
loop_
_publ_author_name
'Claudia Palopoli'
'Benoit Chansou'
'Jean-Pierre Tuchagues'
'Sandra Signorella'

_publ_contact_author 'Benoit Chansou'
_publ_contact_author_address
;
Laboratoire de Chimie de Coordination
UPR-CNRS 8241
205, route de Narbonne
31077 Toulouse cedex, France
;
_publ_contact_author_email ' chansou@lcc-toulouse.fr '
_publ_contact_author_fax ' (33) 5 61 55 30 03 '
_publ_contact_author_phone ' (33) 5 61 33 31 49 '
_publ_section_title
;
 Catalysis and Kinetics of Hydrogen Peroxide Disproportionation by
 Dinuclear Manganese(III) Complexes of
 1,5-Bis(salicylidenamino)pentan-3-ol and the 5-Bromophenyl-Substituted
 Derivative
;
_journal_name_full 'Inorganic Chemistry'
_journal_page_first 1458
_journal_page_last 1462
_journal_paper_doi 10.1021/ic991030+
_journal_volume 39
_journal_year 2000
_chemical_formula_moiety ' C24 H31 Mn2 Br3 O8 N2 '
_chemical_formula_sum 'C24 H31 Br3 Mn2 N2 O8'
_chemical_formula_weight 825.09
_chemical_name_systematic
;
dimanganese(mu-acetato)(mu-methoxy)(1,5-bis(5-bromosalicylidenamino)
pentan-3-olato)(di-methanol)bromide
;
_space_group_IT_number 14
_symmetry_cell_setting monoclinic
_symmetry_space_group_name_Hall '-P 2yn'
_symmetry_space_group_name_H-M 'P 1 21/n 1'
_atom_sites_solution_hydrogens geom
_atom_sites_solution_primary direct
_atom_sites_solution_secondary difmap
_audit_creation_date 99-09-09
_audit_creation_method CRYSTALS
_cell_angle_alpha 90
_cell_angle_beta 102.310
_cell_angle_gamma 90
_cell_formula_units_Z 4
_cell_length_a 13.081
_cell_length_b 13.429
_cell_length_c 17.375
_cell_measurement_reflns_used 5000
_cell_measurement_temperature 160
_cell_measurement_theta_max 24.2
_cell_measurement_theta_min 1.9
_cell_volume 2982.001
_computing_cell_refinement 'Stoe IPDS software (Stoe, 1996)'
_computing_data_collection 'Stoe IPDS software (Stoe, 1996)'
_computing_data_reduction 'XRED (Stoe, 1.08, 1996)'
_computing_molecular_graphics
;
 CAMERON (Watkin, Prout & Pearce,  1996)
;
_computing_publication_material
;
CRYSTALS Issue 10 (Watkin, Prout, Carruthers & Betteridge, 1996)
;
_computing_structure_refinement
;
CRYSTALS Issue 10 (Watkin, Prout, Carruthers & Betteridge, 1996)
;
_computing_structure_solution
;
SIR92 (Giacovazzo et al, 1992)'
;
_diffrn_ambient_temperature 160
_diffrn_measurement_device_type 'Stoe IPDS '
_diffrn_measurement_method \f
_diffrn_radiation_monochromator graphite
_diffrn_radiation_type 'Mo K\a'
_diffrn_radiation_wavelength 0.71073
_diffrn_reflns_av_R_equivalents 0.10
_diffrn_reflns_limit_h_max 14
_diffrn_reflns_limit_h_min -14
_diffrn_reflns_limit_k_max 15
_diffrn_reflns_limit_k_min 0
_diffrn_reflns_limit_l_max 20
_diffrn_reflns_limit_l_min 0
_diffrn_reflns_number 4691
_diffrn_reflns_theta_max 24.20
_diffrn_reflns_theta_min 1.93
_diffrn_standards_decay_% negligible
_diffrn_standards_interval_time ' every frame '
_diffrn_standards_number 200
_exptl_absorpt_coefficient_mu 4.84
_exptl_absorpt_correction_T_max 1.00
_exptl_absorpt_correction_T_min 0.75
_exptl_absorpt_correction_type numerical
_exptl_absorpt_process_details 'Stoe (1996) X-SHAPE '
_exptl_crystal_colour ' dark green '
_exptl_crystal_density_diffrn 1.84
_exptl_crystal_description ' square needle '
_exptl_crystal_F_000 1630.45
_exptl_crystal_size_max 1.00
_exptl_crystal_size_mid 0.17
_exptl_crystal_size_min 0.13
_refine_diff_density_max 1.56
_refine_diff_density_min -0.74
_refine_ls_goodness_of_fit_obs 0.8093
_refine_ls_hydrogen_treatment mixed
_refine_ls_matrix_type full
_refine_ls_number_parameters 361
_refine_ls_number_reflns 3422
_refine_ls_R_factor_obs 0.0386
_refine_ls_shift/esd_max 0.267570
_refine_ls_structure_factor_coef F
_refine_ls_wR_factor_obs 0.0454
_reflns_limit_h_max 14
_reflns_limit_h_min -14
_reflns_limit_k_max 15
_reflns_limit_k_min 0
_reflns_limit_l_max 20
_reflns_limit_l_min 0
_reflns_number_observed 3422
_reflns_number_total 24285
_reflns_observed_criterion >3.00\s(I)
_cod_data_source_file ic9910302B.cif
_cod_data_source_block (1)
_cod_original_cell_volume 2982.00
_cod_original_sg_symbol_H-M 'P 1 21/n 1 '
_cod_original_formula_sum ' C24 H31 Mn2 Br3 O8 N2 '
_cod_database_code 4327645

loop_
_symmetry_equiv_pos_as_xyz
x,y,z
-x,-y,-z
-x+1/2,y+1/2,-z+1/2
x+1/2,-y+1/2,z+1/2

loop_
_atom_site_aniso_label
_atom_site_aniso_U_11
_atom_site_aniso_U_22
_atom_site_aniso_U_33
_atom_site_aniso_U_23
_atom_site_aniso_U_13
_atom_site_aniso_U_12
MN1 0.0222(6) 0.0213(5) 0.0298(6) 0.0005(5) 0.0027(4) 0.0009(4)
MN2 0.0223(6) 0.0230(5) 0.0288(5) 0.0010(4) 0.0029(4) 0.0005(4)
BR1 0.0226(4) 0.0491(5) 0.0604(5) 0.0025(4) 0.0019(4) 0.0023(4)
BR2 0.0266(4) 0.0582(5) 0.0558(5) 0.0007(4) 0.0052(4) -0.0100(4)
BR3 0.0351(4) 0.0393(4) 0.0332(4) 0.0091(3) 0.0037(3) 0.0030(3)
O1 0.023(3) 0.024(3) 0.046(3) 0.000(2) 0.001(2) 0.001(2)
O2 0.024(3) 0.020(2) 0.027(2) 0.001(2) 0.003(2) 0.001(2)
O3 0.025(3) 0.026(3) 0.041(3) 0.001(2) 0.003(2) 0.001(2)
O4 0.024(3) 0.023(3) 0.039(3) -0.003(2) 0.005(2) -0.001(2)
O5 0.026(3) 0.049(3) 0.030(3) 0.004(2) 0.004(2) -0.001(2)
O6 0.031(3) 0.039(3) 0.031(3) 0.006(2) 0.005(2) 0.001(2)
O7 0.030(3) 0.045(3) 0.031(3) 0.004(2) 0.008(2) 0.004(2)
O8 0.050(4) 0.050(3) 0.027(3) -0.003(3) 0.001(2) -0.024(3)
N1 0.026(3) 0.024(3) 0.033(3) 0.005(3) -0.001(3) 0.003(2)
N2 0.027(4) 0.026(3) 0.039(3) 0.001(3) 0.006(3) 0.002(3)
C1 0.024(4) 0.032(4) 0.027(4) 0.002(3) 0.009(3) 0.005(3)
C2 0.030(4) 0.028(4) 0.038(4) -0.001(3) 0.008(3) 0.006(3)
C3 0.031(4) 0.034(4) 0.041(4) -0.002(3) 0.012(3) 0.009(3)
C4 0.022(4) 0.041(4) 0.025(4) -0.004(3) 0.002(3) 0.002(3)
C5 0.028(4) 0.033(4) 0.029(4) 0.006(3) 0.011(3) -0.002(3)
C6 0.030(4) 0.031(4) 0.025(4) 0.008(3) 0.009(3) -0.001(3)
C7 0.028(4) 0.027(4) 0.039(4) 0.009(3) 0.004(3) -0.002(3)
C8 0.039(5) 0.028(4) 0.078(6) 0.006(4) 0.003(4) 0.000(4)
C9 0.031(6) 0.028(5) 0.31(2) -0.038(9) 0.016(9) -0.002(5)
C10 0.037(4) 0.018(4) 0.037(4) -0.006(3) 0.007(3) 0.003(3)
C11 0.034(6) 0.028(5) 0.34(2) -0.042(9) 0.019(9) 0.002(5)
C12 0.042(5) 0.026(4) 0.122(9) 0.004(5) 0.021(5) 0.002(4)
C13 0.032(4) 0.035(4) 0.034(4) 0.000(3) 0.011(3) 0.006(3)
C14 0.030(4) 0.035(4) 0.019(3) 0.005(3) 0.005(3) 0.005(3)
C15 0.028(4) 0.041(4) 0.029(4) -0.006(3) 0.009(3) 0.000(3)
C16 0.025(4) 0.048(5) 0.022(4) 0.005(3) 0.003(3) -0.004(3)
C17 0.037(5) 0.040(4) 0.034(4) 0.001(4) 0.005(3) -0.011(4)
C18 0.031(4) 0.038(4) 0.030(4) 0.002(3) 0.006(3) -0.002(3)
C19 0.030(4) 0.036(4) 0.014(3) 0.009(3) 0.003(3) -0.006(3)
C20 0.038(5) 0.028(4) 0.085(7) -0.015(4) 0.012(4) 0.003(4)
C21 0.045(5) 0.026(4) 0.025(4) 0.004(3) 0.003(3) 0.010(3)
C22 0.050(5) 0.054(5) 0.036(4) 0.000(4) 0.008(4) -0.004(4)
C23 0.039(5) 0.087(7) 0.044(5) 0.003(5) 0.018(4) 0.017(5)
C24 0.101(9) 0.067(7) 0.051(6) -0.009(5) 0.015(6) -0.047(6)

loop_
_atom_site_label
_atom_site_fract_x
_atom_site_fract_y
_atom_site_fract_z
_atom_site_U_iso_or_equiv
_atom_site_occupancy
_atom_site_thermal_displace_type
MN1 0.10731(8) 0.16286(8) 0.82364(6) 0.0249 1.0000 Uani
MN2 0.33131(8) 0.20988(8) 0.85995(6) 0.0251 1.0000 Uani
BR1 -0.46553(6) 0.15552(7) 0.67063(5) 0.0451 1.0000 Uani
BR2 0.86291(6) 0.42999(7) 0.93444(5) 0.0474 1.0000 Uani
BR3 0.24360(6) 0.02219(6) 1.07287(4) 0.0364 1.0000 Uani
O1 -0.0089(4) 0.2432(3) 0.7945(3) 0.0321 1.0000 Uani
O2 0.2403(3) 0.0963(3) 0.8603(3) 0.0240 1.0000 Uani
O3 0.4043(4) 0.3301(3) 0.8714(3) 0.0314 1.0000 Uani
O4 0.1989(4) 0.2760(3) 0.8496(3) 0.0289 1.0000 Uani
O5 0.1335(4) 0.1542(4) 0.7060(3) 0.0352 1.0000 Uani
O6 0.3046(4) 0.1956(4) 0.7338(3) 0.0341 1.0000 Uani
O7 0.0891(4) 0.1572(4) 0.9491(3) 0.0351 1.0000 Uani
O8 0.3572(4) 0.1985(4) 0.9934(3) 0.0433 1.0000 Uani
N1 0.0213(4) 0.0376(4) 0.8059(3) 0.0286 1.0000 Uani
N2 0.4627(5) 0.1316(4) 0.8673(4) 0.0309 1.0000 Uani
C1 -0.1077(5) 0.2199(5) 0.7649(4) 0.0273 1.0000 Uani
C2 -0.1781(6) 0.2966(5) 0.7333(4) 0.0319 1.0000 Uani
C3 -0.2816(6) 0.2754(6) 0.7033(4) 0.0344 1.0000 Uani
C4 -0.3204(5) 0.1791(5) 0.7056(4) 0.0297 1.0000 Uani
C5 -0.2540(5) 0.1032(5) 0.7340(4) 0.0290 1.0000 Uani
C6 -0.1463(5) 0.1218(5) 0.7626(4) 0.0283 1.0000 Uani
C7 -0.0790(6) 0.0375(5) 0.7847(4) 0.0318 1.0000 Uani
C8 0.0731(7) -0.0617(6) 0.8152(6) 0.0496 1.0000 Uani
C9 0.1756(8) -0.0691(7) 0.851(1) 0.1265 1.0000 Uani
C10 0.2619(6) -0.0056(5) 0.8444(4) 0.0308 1.0000 Uani
C11 0.3694(8) -0.0292(8) 0.865(1) 0.1364 1.0000 Uani
C12 0.4559(7) 0.0221(6) 0.8534(7) 0.0626 1.0000 Uani
C13 0.5549(6) 0.1688(6) 0.8768(4) 0.0330 1.0000 Uani
C14 0.5820(5) 0.2726(5) 0.8876(4) 0.0281 1.0000 Uani
C15 0.6885(6) 0.2982(6) 0.9012(4) 0.0320 1.0000 Uani
C16 0.7184(5) 0.3955(6) 0.9132(4) 0.0321 1.0000 Uani
C17 0.6447(6) 0.4702(6) 0.9112(4) 0.0375 1.0000 Uani
C18 0.5398(6) 0.4474(6) 0.8960(4) 0.0329 1.0000 Uani
C19 0.5066(5) 0.3486(5) 0.8856(4) 0.0269 1.0000 Uani
C20 0.1768(7) 0.3646(6) 0.8876(6) 0.0504 1.0000 Uani
C21 0.2204(6) 0.1702(5) 0.6861(4) 0.0329 1.0000 Uani
C22 0.2242(7) 0.1583(7) 0.6020(5) 0.0472 1.0000 Uani
C23 -0.0052(7) 0.1619(8) 0.9773(5) 0.0553 1.0000 Uani
C24 0.4224(9) 0.2500(8) 1.0538(6) 0.0730 1.0000 Uani
H7 0.152(9) 0.113(9) 0.997(7) 0.12(4) 1.0000 Uiso
H8 0.325(8) 0.145(8) 1.016(6) 0.08(3) 1.0000 Uiso
H21 -0.1535 0.3638 0.7327 0.0382 1.0000 Uiso
H31 -0.3281 0.3279 0.6804 0.0416 1.0000 Uiso
H51 -0.2805 0.0366 0.7345 0.0356 1.0000 Uiso
H71 -0.1127 -0.0261 0.7835 0.0371 1.0000 Uiso
H81 0.0346 -0.1024 0.8445 0.0525 1.0000 Uiso
H82 0.0666 -0.0888 0.7632 0.0525 1.0000 Uiso
H91 0.1753 -0.0681 0.9067 0.0776 1.0000 Uiso
H92 0.1961 -0.1340 0.8372 0.0776 1.0000 Uiso
H101 0.2595 -0.0233 0.7905 0.0349 1.0000 Uiso
H111 0.3824 -0.0379 0.9214 0.0823 1.0000 Uiso
H112 0.3742 -0.0924 0.8405 0.0823 1.0000 Uiso
H121 0.5157 -0.0072 0.8875 0.0611 1.0000 Uiso
H122 0.4600 0.0114 0.7995 0.0611 1.0000 Uiso
H131 0.6112 0.1230 0.8766 0.0402 1.0000 Uiso
H151 0.7403 0.2474 0.9021 0.0383 1.0000 Uiso
H171 0.6670 0.5381 0.9204 0.0444 1.0000 Uiso
H181 0.4890 0.4998 0.8927 0.0392 1.0000 Uiso
H221 0.2936 0.1724 0.5951 0.0556 1.0000 Uiso
H222 0.1757 0.2037 0.5707 0.0556 1.0000 Uiso
H223 0.2057 0.0913 0.5856 0.0556 1.0000 Uiso
H201 0.2355 0.4090 0.8936 0.0541 1.0000 Uiso
H202 0.1641 0.3485 0.9386 0.0541 1.0000 Uiso
H203 0.1160 0.3961 0.8565 0.0541 1.0000 Uiso
H231 0.0108 0.1577 1.0338 0.0636 1.0000 Uiso
H232 -0.0403 0.2236 0.9613 0.0636 1.0000 Uiso
H233 -0.0498 0.1073 0.9560 0.0636 1.0000 Uiso
H241 0.4128 0.2253 1.1036 0.0840 1.0000 Uiso
H242 0.4057 0.3196 1.0496 0.0840 1.0000 Uiso
H243 0.4939 0.2405 1.0500 0.0840 1.0000 Uiso

loop_
_atom_type_symbol
_atom_type_scat_dispersion_real
_atom_type_scat_dispersion_imag
_atom_type_scat_Cromer_Mann_a1
_atom_type_scat_Cromer_Mann_b1
_atom_type_scat_Cromer_Mann_a2
_atom_type_scat_Cromer_Mann_b2
_atom_type_scat_Cromer_Mann_a3
_atom_type_scat_Cromer_Mann_b3
_atom_type_scat_Cromer_Mann_a4
_atom_type_scat_Cromer_Mann_b4
_atom_type_scat_Cromer_Mann_c
_atom_type_scat_source
'C   ' 0.0020 0.0020 2.3100 20.8439 1.0200 10.2075 1.5886 0.5687 0.8650 51.6512 0.2156 International_Tables_Vol_IV_Table_2.2B
'H   ' 0.0000 0.0000 0.4930 10.5109 0.3229 26.1257 0.1402 3.1424 0.0408 57.7997 0.0030 International_Tables_Vol_IV_Table_2.2B
'O   ' 0.0080 0.0060 3.0485 13.2771 2.2868 5.7011 1.5463 0.3239 0.8670 32.9089 0.2508 International_Tables_Vol_IV_Table_2.2B
'N   ' 0.0040 0.0030 12.2126 0.0057 3.1322 9.8933 2.0125 28.9975 1.1663 0.5826 -11.5290 International_Tables_Vol_IV_Table_2.2B
'Br  ' -0.3740 2.4560 17.1789 2.1723 5.2358 16.5796 5.6377 0.2609 3.9851 41.4328 2.9557 International_Tables_Vol_IV_Table_2.2B
'Mn  ' 0.2950 0.7290 11.2819 5.3409 7.3573 0.3432 3.0193 17.8674 2.2441 83.7543 1.0896 International_Tables_Vol_IV_Table_2.2B

loop_
_geom_angle_atom_site_label_1
_geom_angle_atom_site_label_2
_geom_angle_atom_site_label_3
_geom_angle
_geom_angle_publ_flag
MN2 MN1 O1 131.3(2) yes
MN2 MN1 O2 40.8(1) yes
O1 MN1 O2 171.5(2) yes
MN2 MN1 O4 40.3(1) yes
O1 MN1 O4 92.2(2) yes
O2 MN1 O4 79.4(2) yes
MN2 MN1 O5 82.0(1) yes
O1 MN1 O5 93.4(2) yes
O2 MN1 O5 88.5(2) yes
O4 MN1 O5 92.7(2) yes
MN2 MN1 O7 96.1(1) yes
O1 MN1 O7 92.0(2) yes
O2 MN1 O7 86.5(2) yes
O4 MN1 O7 89.4(2) yes
O5 MN1 O7 174.1(2) yes
MN2 MN1 N1 135.6(2) yes
O1 MN1 N1 92.6(2) yes
O2 MN1 N1 95.7(2) yes
O4 MN1 N1 174.1(2) yes
O5 MN1 N1 90.4(2) yes
O7 MN1 N1 87.1(2) yes
MN1 MN2 O2 40.9(1) yes
MN1 MN2 O3 132.5(2) yes
O2 MN2 O3 169.5(2) yes
MN1 MN2 O4 40.5(1) yes
O2 MN2 O4 79.7(2) yes
O3 MN2 O4 92.3(2) yes
MN1 MN2 O6 79.8(1) yes
O2 MN2 O6 88.1(2) yes
O3 MN2 O6 98.9(2) yes
O4 MN2 O6 89.9(2) yes
MN1 MN2 O8 97.4(1) yes
O2 MN2 O8 84.4(2) yes
O3 MN2 O8 89.3(2) yes
O4 MN2 O8 93.5(2) yes
O6 MN2 O8 171.0(2) yes
MN1 MN2 N2 135.1(2) yes
O2 MN2 N2 96.1(2) yes
O3 MN2 N2 92.0(2) yes
O4 MN2 N2 175.5(2) yes
O6 MN2 N2 88.2(2) yes
O8 MN2 N2 87.8(2) yes
MN1 O1 C1 130.4(4) yes
MN1 O2 MN2 98.3(2) yes
MN1 O2 C10 125.1(4) yes
MN2 O2 C10 127.2(4) yes
MN2 O3 C19 130.7(4) yes
MN1 O4 MN2 99.3(2) yes
MN1 O4 C20 126.2(4) yes
MN2 O4 C20 127.8(5) yes
MN1 O5 C21 125.6(4) yes
MN2 O6 C21 128.0(5) yes
MN1 O7 C23 127.8(5) yes
MN1 O7 H7 119.2(55) no
C23 O7 H7 107.8(55) no
MN2 O8 C24 132.2(5) yes
MN2 O8 H8 118.8(59) no
C24 O8 H8 108.5(59) no
MN1 N1 C7 123.3(5) yes
MN1 N1 C8 120.4(5) yes
C7 N1 C8 116.3(6) yes
MN2 N2 C12 119.2(5) yes
MN2 N2 C13 125.2(5) yes
C12 N2 C13 115.3(6) yes
O1 C1 C2 118.8(6) yes
O1 C1 C6 123.2(6) yes
C2 C1 C6 118.0(6) yes
C1 C2 C3 120.4(7) yes
C1 C2 H21 119.8(7) no
C3 C2 H21 119.8(7) no
C2 C3 C4 121.1(7) yes
C2 C3 H31 119.4(7) no
C4 C3 H31 119.4(7) no
BR1 C4 C3 119.5(5) yes
BR1 C4 C5 120.6(6) yes
C3 C4 C5 119.9(7) yes
C4 C5 C6 120.4(7) yes
C4 C5 H51 119.8(7) no
C6 C5 H51 119.8(7) no
C1 C6 C5 120.0(6) yes
C1 C6 C7 122.3(6) yes
C5 C6 C7 117.6(6) yes
N1 C7 C6 127.3(6) yes
N1 C7 H71 116.3(7) no
C6 C7 H71 116.3(7) no
N1 C8 C9 119.8(7) yes
N1 C8 H81 106.8(7) no
C9 C8 H81 107.0(10) no
N1 C8 H82 106.8(7) no
C9 C8 H82 106.7(10) no
H81 C8 H82 109.5(8) no
C8 C9 C10 129.3(12) yes
C8 C9 H91 104.2(11) no
C10 C9 H91 104.2(10) no
C8 C9 H92 104.5(10) no
C10 C9 H92 104.5(10) no
H91 C9 H92 109.1(15) no
O2 C10 C9 111.1(7) yes
O2 C10 C11 112.9(7) yes
C9 C10 C11 127.0(9) yes
O2 C10 H101 117.2(6) no
C9 C10 H101 94.1(9) no
C11 C10 H101 91.1(10) no
C10 C11 C12 130.8(12) yes
C10 C11 H111 103.9(12) no
C12 C11 H111 103.9(12) no
C10 C11 H112 103.8(10) no
C12 C11 H112 103.8(12) no
H111 C11 H112 109.5(14) no
N2 C12 C11 119.5(8) yes
N2 C12 H121 106.9(8) no
C11 C12 H121 106.9(10) no
N2 C12 H122 106.9(8) no
C11 C12 H122 107.0(12) no
H121 C12 H122 109.5(9) no
N2 C13 C14 126.3(7) yes
N2 C13 H131 116.8(7) no
C14 C13 H131 116.8(7) no
C13 C14 C15 117.8(6) yes
C13 C14 C19 122.9(6) yes
C15 C14 C19 119.3(7) yes
C14 C15 C16 120.1(7) yes
C14 C15 H151 120.0(7) no
C16 C15 H151 119.9(7) no
BR2 C16 C15 120.2(6) yes
BR2 C16 C17 119.0(6) yes
C15 C16 C17 120.9(7) yes
C16 C17 C18 120.2(7) yes
C16 C17 H171 119.9(7) no
C18 C17 H171 119.9(8) no
C17 C18 C19 120.4(7) yes
C17 C18 H181 119.8(7) no
C19 C18 H181 119.8(7) no
O3 C19 C14 122.6(6) yes
O3 C19 C18 118.2(6) yes
C14 C19 C18 119.1(6) yes
O4 C20 H201 109.5(7) no
O4 C20 H202 109.5(7) no
H201 C20 H202 109.5(9) no
O4 C20 H203 109.5(8) no
H201 C20 H203 109.5(8) no
H202 C20 H203 109.5(8) no
O5 C21 O6 124.4(6) yes
O5 C21 C22 117.9(7) yes
O6 C21 C22 117.6(7) yes
C21 C22 H221 109.5(7) no
C21 C22 H222 109.5(8) no
H221 C22 H222 109.5(8) no
C21 C22 H223 109.5(7) no
H221 C22 H223 109.5(9) no
H222 C22 H223 109.5(8) no
O7 C23 H231 109.5(7) no
O7 C23 H232 109.5(8) no
H231 C23 H232 109.5(9) no
O7 C23 H233 109.5(8) no
H231 C23 H233 109.5(10) no
H232 C23 H233 109.5(9) no
O8 C24 H241 109.4(8) no
O8 C24 H242 109.5(10) no
H241 C24 H242 109.5(11) no
O8 C24 H243 109.4(9) no
H241 C24 H243 109.5(12) no
H242 C24 H243 109.5(9) no

loop_
_geom_bond_atom_site_label_1
_geom_bond_atom_site_label_2
_geom_bond_distance
_geom_bond_publ_flag
MN1 MN2 2.932(1) yes
MN1 O1 1.845(5) yes
MN1 O2 1.939(4) yes
MN1 O4 1.928(5) yes
MN1 O5 2.146(5) yes
MN1 O7 2.243(5) yes
MN1 N1 2.010(6) yes
MN2 O2 1.935(4) yes
MN2 O3 1.865(5) yes
MN2 O4 1.920(5) yes
MN2 O6 2.153(5) yes
MN2 O8 2.275(5) yes
MN2 N2 1.996(6) yes
BR1 C4 1.893(7) yes
BR2 C16 1.904(7) yes
O1 C1 1.322(8) yes
O2 C10 1.436(8) yes
O3 C19 1.331(8) yes
O4 C20 1.420(9) yes
O5 C21 1.275(9) yes
O6 C21 1.275(9) yes
O7 C23 1.424(9) yes
O7 H7 1.2(1) no
O8 C24 1.39(1) yes
O8 H8 1.0(1) no
N1 C7 1.285(9) yes
N1 C8 1.49(1) yes
N2 C12 1.49(1) yes
N2 C13 1.282(9) yes
C1 C2 1.41(1) yes
C1 C6 1.41(1) yes
C2 C3 1.37(1) yes
C2 H21 0.960(7) no
C3 C4 1.39(1) yes
C3 H31 0.960(7) no
C4 C5 1.36(1) yes
C5 C6 1.41(1) yes
C5 H51 0.960(7) no
C6 C7 1.43(1) yes
C7 H71 0.960(7) no
C8 C9 1.36(1) yes
C8 H81 0.960(9) no
C8 H82 0.96(1) no
C9 C10 1.44(1) yes
C9 H91 0.96(2) no
C9 H92 0.96(1) no
C10 C11 1.41(1) yes
C10 H101 0.960(7) no
C11 C12 1.38(1) yes
C11 H111 0.96(2) no
C11 H112 0.96(1) no
C12 H121 0.96(1) no
C12 H122 0.96(1) no
C13 C14 1.44(1) yes
C13 H131 0.960(7) no
C14 C15 1.40(1) yes
C14 C19 1.41(1) yes
C15 C16 1.37(1) yes
C15 H151 0.960(7) no
C16 C17 1.39(1) yes
C17 C18 1.38(1) yes
C17 H171 0.960(8) no
C18 C19 1.40(1) yes
C18 H181 0.960(7) no
C20 H201 0.960(8) no
C20 H202 0.96(1) no
C20 H203 0.960(9) no
C21 C22 1.48(1) yes
C22 H221 0.960(9) no
C22 H222 0.960(9) no
C22 H223 0.960(9) no
C23 H231 0.960(8) no
C23 H232 0.96(1) no
C23 H233 0.96(1) no
C24 H241 0.96(1) no
C24 H242 0.96(1) no
C24 H243 0.96(1) no
